data_2233483
loop_
_publ_author_name
'Zhao, Pei-Hua'
'Liu, Jun-Jie'
'Zhang, Mei'
'Zhao, Gui-Zhe'
'Liu, Ya-Qing'

_publ_section_title
;
 Diphenylmethyl isothiocyanate
;
_journal_coeditor_code HB6596
_journal_issue 2
_journal_name_full 'Acta Crystallographica Section E'
_journal_page_first o388
_journal_paper_doi 10.1107/S1600536812000888
_journal_volume 68
_journal_year 2012
_chemical_formula_iupac 'C14 H11 N S'
_chemical_formula_moiety 'C14 H11 N S'
_chemical_formula_sum 'C14 H11 N S'
_chemical_formula_weight 225.30
_chemical_name_systematic
;
Diphenylmethyl isothiocyanate
;
_space_group_IT_number 2
_symmetry_cell_setting triclinic
_symmetry_space_group_name_Hall '-P 1'
_symmetry_space_group_name_H-M 'P -1'
_atom_sites_solution_hydrogens geom
_atom_sites_solution_primary direct
_atom_sites_solution_secondary difmap
_cell_angle_alpha 98.491(13)
_cell_angle_beta 95.296(15)
_cell_angle_gamma 93.573(6)
_cell_formula_units_Z 4
_cell_length_a 9.635(5)
_cell_length_b 10.222(6)
_cell_length_c 11.974(7)
_cell_measurement_reflns_used 3900
_cell_measurement_temperature 113(2)
_cell_measurement_theta_max 28.0
_cell_measurement_theta_min 1.7
_cell_volume 1157.9(11)
_computing_cell_refinement 'CrystalClear (Rigaku/MSC, 2005)'
_computing_data_collection 'CrystalClear (Rigaku/MSC, 2005)'
_computing_data_reduction 'CrystalClear (Rigaku/MSC, 2005)'
_computing_molecular_graphics 'SHELXTL (Sheldrick, 2008)'
_computing_publication_material 'SHELXL97 (Sheldrick, 2008)'
_computing_structure_refinement 'SHELXL97 (Sheldrick, 2008)'
_computing_structure_solution 'SHELXS97 (Sheldrick, 2008)'
_diffrn_ambient_temperature 113(2)
_diffrn_detector_area_resol_mean 14.22
_diffrn_measured_fraction_theta_full 0.983
_diffrn_measured_fraction_theta_max 0.983
_diffrn_measurement_device_type 'Rigaku Saturn724 CCD'
_diffrn_measurement_method '\w and \f scans'
_diffrn_radiation_monochromator multilayer
_diffrn_radiation_source 'rotating anode'
_diffrn_radiation_type MoK\a
_diffrn_radiation_wavelength 0.71073
_diffrn_reflns_av_R_equivalents 0.0416
_diffrn_reflns_av_sigmaI/netI 0.0802
_diffrn_reflns_limit_h_max 12
_diffrn_reflns_limit_h_min -12
_diffrn_reflns_limit_k_max 13
_diffrn_reflns_limit_k_min -13
_diffrn_reflns_limit_l_max 12
_diffrn_reflns_limit_l_min -15
_diffrn_reflns_number 12035
_diffrn_reflns_theta_full 27.87
_diffrn_reflns_theta_max 27.87
_diffrn_reflns_theta_min 1.73
_diffrn_standards_decay_% 0
_diffrn_standards_interval_count 0
_diffrn_standards_interval_time 0
_diffrn_standards_number 0
_exptl_absorpt_coefficient_mu 0.249
_exptl_absorpt_correction_T_max 0.9566
_exptl_absorpt_correction_T_min 0.9428
_exptl_absorpt_correction_type multi-scan
_exptl_absorpt_process_details '(CrystalClear; Rigaku/MSC, 2005)'
_exptl_crystal_colour Colorless
_exptl_crystal_density_diffrn 1.292
_exptl_crystal_density_method 'not measured'
_exptl_crystal_description Prism
_exptl_crystal_F_000 472
_exptl_crystal_size_max 0.24
_exptl_crystal_size_mid 0.20
_exptl_crystal_size_min 0.18
_refine_diff_density_max 0.201
_refine_diff_density_min -0.261
_refine_ls_extinction_method none
_refine_ls_goodness_of_fit_ref 0.894
_refine_ls_hydrogen_treatment constr
_refine_ls_matrix_type full
_refine_ls_number_parameters 289
_refine_ls_number_reflns 5430
_refine_ls_number_restraints 2
_refine_ls_restrained_S_all 0.895
_refine_ls_R_factor_all 0.0565
_refine_ls_R_factor_gt 0.0344
_refine_ls_shift/su_max 0.003
_refine_ls_shift/su_mean 0.000
_refine_ls_structure_factor_coef Fsqd
_refine_ls_weighting_details 'calc w=1/[\s^2^(Fo^2^)+(0.0253P)^2^] where P=(Fo^2^+2Fc^2^)/3'
_refine_ls_weighting_scheme calc
_refine_ls_wR_factor_gt 0.0740
_refine_ls_wR_factor_ref 0.0788
_reflns_number_gt 3169
_reflns_number_total 5430
_reflns_threshold_expression I>2\s(I)
_cod_data_source_file hb6596.cif
_cod_data_source_block I
_cod_database_code 2233483
_cod_database_fobs_code 2233483

loop_
_symmetry_equiv_pos_as_xyz
'x, y, z'
'-x, -y, -z'

loop_
_atom_site_type_symbol
_atom_site_label
_atom_site_fract_x
_atom_site_fract_y
_atom_site_fract_z
_atom_site_U_iso_or_equiv
_atom_site_adp_type
_atom_site_calc_flag
_atom_site_refinement_flags
_atom_site_occupancy
_atom_site_symmetry_multiplicity
S S1 0.10665(4) 0.73024(4) 0.96006(4) 0.03299(12) Uani d U 1 1
S S2 0.11876(4) 1.01973(4) 0.18909(4) 0.03186(12) Uani d U 1 1
N N1 0.10403(14) 0.46640(15) 0.86731(12) 0.0375(4) Uani d . 1 1
N N2 0.27245(15) 0.85453(13) 0.30434(11) 0.0353(4) Uani d . 1 1
C C1 0.14265(15) 0.41926(16) 0.63396(13) 0.0266(4) Uani d . 1 1
H H1 0.1367 0.5072 0.6711 0.032 Uiso calc R 1 1
C C2 0.15692(15) 0.39629(17) 0.51813(14) 0.0298(4) Uani d . 1 1
H H2 0.1605 0.4686 0.4766 0.036 Uiso calc R 1 1
C C3 0.16580(15) 0.26911(17) 0.46354(13) 0.0286(4) Uani d . 1 1
H H3 0.1770 0.2538 0.3848 0.034 Uiso calc R 1 1
C C4 0.15828(15) 0.16335(16) 0.52411(13) 0.0292(4) Uani d . 1 1
H H4 0.1623 0.0754 0.4863 0.035 Uiso calc R 1 1
C C5 0.14493(15) 0.18588(15) 0.63921(13) 0.0267(4) Uani d . 1 1
H H5 0.1411 0.1133 0.6803 0.032 Uiso calc R 1 1
C C6 0.13704(14) 0.31449(15) 0.69539(12) 0.0216(3) Uani d . 1 1
C C7 0.12841(16) 0.33178(15) 0.82319(12) 0.0254(4) Uani d . 1 1
H H7 0.0469 0.2731 0.8372 0.030 Uiso calc R 1 1
C C8 0.25897(15) 0.28997(15) 0.88646(12) 0.0233(3) Uani d . 1 1
C C9 0.38754(16) 0.36001(17) 0.88849(13) 0.0309(4) Uani d . 1 1
H H9 0.3937 0.4374 0.8534 0.037 Uiso calc R 1 1
C C10 0.50688(16) 0.31767(18) 0.94139(13) 0.0352(4) Uani d . 1 1
H H10 0.5947 0.3656 0.9421 0.042 Uiso calc R 1 1
C C11 0.49818(16) 0.20569(17) 0.99316(13) 0.0324(4) Uani d . 1 1
H H11 0.5800 0.1768 1.0296 0.039 Uiso calc R 1 1
C C12 0.37035(17) 0.13574(16) 0.99191(13) 0.0309(4) Uani d . 1 1
H H12 0.3645 0.0585 1.0272 0.037 Uiso calc R 1 1
C C13 0.25053(16) 0.17819(15) 0.93923(12) 0.0259(4) Uani d . 1 1
H H13 0.1627 0.1306 0.9393 0.031 Uiso calc R 1 1
C C14 0.10830(15) 0.57794(17) 0.90672(13) 0.0262(4) Uani d U 1 1
C C15 0.25922(15) 0.57519(16) 0.25156(13) 0.0269(4) Uani d . 1 1
H H15 0.1838 0.6219 0.2249 0.032 Uiso calc R 1 1
C C16 0.26212(16) 0.44037(16) 0.21331(13) 0.0305(4) Uani d . 1 1
H H16 0.1888 0.3949 0.1607 0.037 Uiso calc R 1 1
C C17 0.37235(16) 0.37218(16) 0.25209(13) 0.0284(4) Uani d . 1 1
H H17 0.3748 0.2801 0.2256 0.034 Uiso calc R 1 1
C C18 0.47868(16) 0.43822(15) 0.32921(13) 0.0260(4) Uani d . 1 1
H H18 0.5539 0.3914 0.3560 0.031 Uiso calc R 1 1
C C19 0.47557(15) 0.57276(15) 0.36751(12) 0.0241(3) Uani d . 1 1
H H19 0.5486 0.6178 0.4206 0.029 Uiso calc R 1 1
C C20 0.36602(15) 0.64199(14) 0.32856(12) 0.0208(3) Uani d . 1 1
C C21 0.37093(15) 0.79000(14) 0.37246(12) 0.0242(4) Uani d . 1 1
H H21 0.4669 0.8293 0.3656 0.029 Uiso calc R 1 1
C C22 0.34411(15) 0.81973(14) 0.49715(13) 0.0215(3) Uani d . 1 1
C C23 0.45057(16) 0.87830(14) 0.57871(13) 0.0249(4) Uani d . 1 1
H H23 0.5404 0.9000 0.5567 0.030 Uiso calc R 1 1
C C24 0.42671(16) 0.90538(15) 0.69248(13) 0.0280(4) Uani d . 1 1
H H24 0.4997 0.9462 0.7478 0.034 Uiso calc R 1 1
C C25 0.29602(16) 0.87249(15) 0.72478(13) 0.0277(4) Uani d . 1 1
H H25 0.2791 0.8911 0.8022 0.033 Uiso calc R 1 1
C C26 0.19007(16) 0.81236(15) 0.64359(13) 0.0279(4) Uani d . 1 1
H H26 0.1009 0.7890 0.6659 0.034 Uiso calc R 1 1
C C27 0.21326(15) 0.78614(15) 0.53047(13) 0.0249(4) Uani d . 1 1
H H27 0.1401 0.7452 0.4754 0.030 Uiso calc R 1 1
C C28 0.20928(15) 0.92584(15) 0.25600(12) 0.0226(3) Uani d U 1 1

loop_
_atom_site_aniso_label
_atom_site_aniso_U_11
_atom_site_aniso_U_22
_atom_site_aniso_U_33
_atom_site_aniso_U_12
_atom_site_aniso_U_13
_atom_site_aniso_U_23
S1 0.0286(2) 0.0308(3) 0.0386(3) 0.00210(18) 0.00829(19) -0.0008(2)
S2 0.0346(2) 0.0281(2) 0.0330(3) 0.00572(18) -0.00353(19) 0.0080(2)
N1 0.0422(9) 0.0355(9) 0.0344(9) 0.0162(7) 0.0031(7) -0.0012(7)
N2 0.0481(9) 0.0309(8) 0.0290(8) 0.0109(7) 0.0020(7) 0.0090(7)
C1 0.0235(8) 0.0244(9) 0.0313(10) 0.0030(7) 0.0002(7) 0.0029(8)
C2 0.0246(9) 0.0332(10) 0.0326(10) -0.0012(7) -0.0005(7) 0.0120(8)
C3 0.0204(8) 0.0427(11) 0.0220(9) -0.0013(7) 0.0023(7) 0.0047(8)
C4 0.0292(9) 0.0283(9) 0.0285(10) 0.0042(7) 0.0036(7) -0.0023(8)
C5 0.0292(9) 0.0250(9) 0.0271(9) 0.0066(7) 0.0025(7) 0.0064(8)
C6 0.0167(8) 0.0251(9) 0.0228(9) 0.0050(6) 0.0004(6) 0.0031(7)
C7 0.0245(8) 0.0270(9) 0.0247(9) 0.0053(7) 0.0034(7) 0.0020(7)
C8 0.0232(8) 0.0298(9) 0.0163(8) 0.0047(7) 0.0023(6) 0.0006(7)
C9 0.0312(9) 0.0410(11) 0.0218(9) -0.0020(8) 0.0031(7) 0.0106(8)
C10 0.0230(9) 0.0561(12) 0.0264(10) -0.0036(8) 0.0018(7) 0.0096(9)
C11 0.0275(9) 0.0463(12) 0.0230(9) 0.0102(8) -0.0007(7) 0.0032(8)
C12 0.0380(10) 0.0300(10) 0.0250(9) 0.0085(8) 0.0008(8) 0.0045(8)
C13 0.0253(9) 0.0283(9) 0.0225(9) 0.0002(7) 0.0027(7) -0.0003(7)
C14 0.0200(8) 0.0382(11) 0.0218(9) 0.0081(7) 0.0047(6) 0.0052(8)
C15 0.0214(8) 0.0314(10) 0.0277(9) 0.0040(7) 0.0001(7) 0.0048(8)
C16 0.0281(9) 0.0335(10) 0.0259(9) -0.0053(7) -0.0013(7) -0.0030(8)
C17 0.0340(10) 0.0224(9) 0.0289(10) 0.0028(7) 0.0084(8) 0.0006(8)
C18 0.0254(9) 0.0264(9) 0.0277(9) 0.0076(7) 0.0042(7) 0.0057(8)
C19 0.0210(8) 0.0278(9) 0.0225(9) 0.0008(6) 0.0004(6) 0.0023(7)
C20 0.0204(8) 0.0226(8) 0.0201(8) 0.0015(6) 0.0045(6) 0.0043(7)
C21 0.0235(8) 0.0235(9) 0.0271(9) 0.0035(7) 0.0026(7) 0.0084(7)
C22 0.0252(8) 0.0152(8) 0.0253(9) 0.0055(6) 0.0020(7) 0.0051(7)
C23 0.0231(8) 0.0196(8) 0.0324(10) -0.0002(6) 0.0011(7) 0.0071(7)
C24 0.0311(9) 0.0229(9) 0.0278(10) -0.0020(7) -0.0067(7) 0.0044(7)
C25 0.0352(10) 0.0242(9) 0.0243(9) 0.0071(7) 0.0035(7) 0.0032(7)
C26 0.0258(9) 0.0276(9) 0.0309(10) 0.0054(7) 0.0046(7) 0.0039(8)
C27 0.0216(8) 0.0256(9) 0.0261(9) 0.0026(7) -0.0016(7) 0.0013(7)
C28 0.0255(8) 0.0212(8) 0.0203(9) -0.0005(6) 0.0029(6) 0.0015(7)

loop_
_atom_type_symbol
_atom_type_description
_atom_type_scat_dispersion_real
_atom_type_scat_dispersion_imag
_atom_type_scat_source
C C 0.0033 0.0016 'International Tables Vol C Tables 4.2.6.8 and 6.1.1.4'
H H 0.0000 0.0000 'International Tables Vol C Tables 4.2.6.8 and 6.1.1.4'
N N 0.0061 0.0033 'International Tables Vol C Tables 4.2.6.8 and 6.1.1.4'
S S 0.1246 0.1234 'International Tables Vol C Tables 4.2.6.8 and 6.1.1.4'

loop_
_geom_angle_atom_site_label_1
_geom_angle_atom_site_label_2
_geom_angle_atom_site_label_3
_geom_angle
C14 N1 C7 168.64(16)
C28 N2 C21 168.05(17)
C6 C1 C2 120.40(15)
C6 C1 H1 119.8
C2 C1 H1 119.8
C3 C2 C1 120.23(15)
C3 C2 H2 119.9
C1 C2 H2 119.9
C2 C3 C4 119.74(15)
C2 C3 H3 120.1
C4 C3 H3 120.1
C5 C4 C3 120.16(15)
C5 C4 H4 119.9
C3 C4 H4 119.9
C4 C5 C6 120.48(15)
C4 C5 H5 119.8
C6 C5 H5 119.8
C1 C6 C5 118.97(14)
C1 C6 C7 123.65(14)
C5 C6 C7 117.33(13)
N1 C7 C6 111.17(13)
N1 C7 C8 110.31(13)
C6 C7 C8 111.92(12)
N1 C7 H7 107.8
C6 C7 H7 107.8
C8 C7 H7 107.8
C13 C8 C9 119.46(14)
C13 C8 C7 119.84(14)
C9 C8 C7 120.67(14)
C10 C9 C8 120.35(16)
C10 C9 H9 119.8
C8 C9 H9 119.8
C11 C10 C9 120.00(16)
C11 C10 H10 120.0
C9 C10 H10 120.0
C10 C11 C12 119.96(15)
C10 C11 H11 120.0
C12 C11 H11 120.0
C11 C12 C13 120.14(16)
C11 C12 H12 119.9
C13 C12 H12 119.9
C8 C13 C12 120.07(15)
C8 C13 H13 120.0
C12 C13 H13 120.0
N1 C14 S1 177.42(15)
C20 C15 C16 120.28(14)
C20 C15 H15 119.9
C16 C15 H15 119.9
C17 C16 C15 119.89(15)
C17 C16 H16 120.1
C15 C16 H16 120.1
C18 C17 C16 120.02(15)
C18 C17 H17 120.0
C16 C17 H17 120.0
C17 C18 C19 120.05(14)
C17 C18 H18 120.0
C19 C18 H18 120.0
C18 C19 C20 120.31(15)
C18 C19 H19 119.8
C20 C19 H19 119.8
C15 C20 C19 119.45(15)
C15 C20 C21 123.10(14)
C19 C20 C21 117.44(14)
N2 C21 C20 111.07(13)
N2 C21 C22 109.58(12)
C20 C21 C22 112.88(12)
N2 C21 H21 107.7
C20 C21 H21 107.7
C22 C21 H21 107.7
C23 C22 C27 119.35(14)
C23 C22 C21 120.30(14)
C27 C22 C21 120.33(14)
C22 C23 C24 120.52(14)
C22 C23 H23 119.7
C24 C23 H23 119.7
C25 C24 C23 119.76(15)
C25 C24 H24 120.1
C23 C24 H24 120.1
C24 C25 C26 119.79(15)
C24 C25 H25 120.1
C26 C25 H25 120.1
C27 C26 C25 120.56(15)
C27 C26 H26 119.7
C25 C26 H26 119.7
C26 C27 C22 120.02(15)
C26 C27 H27 120.0
C22 C27 H27 120.0
N2 C28 S2 178.13(15)

loop_
_geom_bond_atom_site_label_1
_geom_bond_atom_site_label_2
_geom_bond_distance
S1 C14 1.5947(19)
S2 C28 1.5893(16)
N1 C14 1.164(2)
N1 C7 1.441(2)
N2 C28 1.1626(18)
N2 C21 1.4473(19)
C1 C6 1.387(2)
C1 C2 1.393(2)
C1 H1 0.9500
C2 C3 1.378(2)
C2 H2 0.9500
C3 C4 1.390(2)
C3 H3 0.9500
C4 C5 1.383(2)
C4 H4 0.9500
C5 C6 1.395(2)
C5 H5 0.9500
C6 C7 1.525(2)
C7 C8 1.525(2)
C7 H7 1.0000
C8 C13 1.387(2)
C8 C9 1.388(2)
C9 C10 1.385(2)
C9 H9 0.9500
C10 C11 1.381(2)
C10 H10 0.9500
C11 C12 1.383(2)
C11 H11 0.9500
C12 C13 1.388(2)
C12 H12 0.9500
C13 H13 0.9500
C15 C20 1.388(2)
C15 C16 1.389(2)
C15 H15 0.9500
C16 C17 1.388(2)
C16 H16 0.9500
C17 C18 1.383(2)
C17 H17 0.9500
C18 C19 1.387(2)
C18 H18 0.9500
C19 C20 1.390(2)
C19 H19 0.9500
C20 C21 1.523(2)
C21 C22 1.528(2)
C21 H21 1.0000
C22 C23 1.389(2)
C22 C27 1.3949(19)
C23 C24 1.393(2)
C23 H23 0.9500
C24 C25 1.387(2)
C24 H24 0.9500
C25 C26 1.388(2)
C25 H25 0.9500
C26 C27 1.383(2)
C26 H26 0.9500
C27 H27 0.9500

loop_
_geom_torsion_atom_site_label_1
_geom_torsion_atom_site_label_2
_geom_torsion_atom_site_label_3
_geom_torsion_atom_site_label_4
_geom_torsion
C6 C1 C2 C3 -0.1(2)
C1 C2 C3 C4 1.0(2)
C2 C3 C4 C5 -1.4(2)
C3 C4 C5 C6 0.8(2)
C2 C1 C6 C5 -0.4(2)
C2 C1 C6 C7 177.04(14)
C4 C5 C6 C1 0.1(2)
C4 C5 C6 C7 -177.57(13)
C14 N1 C7 C6 -94.4(8)
C14 N1 C7 C8 30.4(8)
C1 C6 C7 N1 9.4(2)
C5 C6 C7 N1 -173.10(13)
C1 C6 C7 C8 -114.46(16)
C5 C6 C7 C8 63.05(18)
N1 C7 C8 C13 123.86(15)
C6 C7 C8 C13 -111.81(15)
N1 C7 C8 C9 -58.43(18)
C6 C7 C8 C9 65.90(19)
C13 C8 C9 C10 0.9(2)
C7 C8 C9 C10 -176.82(14)
C8 C9 C10 C11 -0.4(2)
C9 C10 C11 C12 0.1(2)
C10 C11 C12 C13 -0.3(2)
C9 C8 C13 C12 -1.1(2)
C7 C8 C13 C12 176.66(13)
C11 C12 C13 C8 0.8(2)
C7 N1 C14 S1 -18E1(10)
C20 C15 C16 C17 -0.1(2)
C15 C16 C17 C18 0.4(2)
C16 C17 C18 C19 -0.3(2)
C17 C18 C19 C20 -0.1(2)
C16 C15 C20 C19 -0.3(2)
C16 C15 C20 C21 178.89(13)
C18 C19 C20 C15 0.4(2)
C18 C19 C20 C21 -178.82(12)
C28 N2 C21 C20 -153.8(7)
C28 N2 C21 C22 80.8(7)
C15 C20 C21 N2 -13.98(19)
C19 C20 C21 N2 165.23(12)
C15 C20 C21 C22 109.54(16)
C19 C20 C21 C22 -71.24(17)
N2 C21 C22 C23 -123.47(15)
C20 C21 C22 C23 112.18(15)
N2 C21 C22 C27 57.70(18)
C20 C21 C22 C27 -66.65(17)
C27 C22 C23 C24 -1.0(2)
C21 C22 C23 C24 -179.89(13)
C22 C23 C24 C25 0.6(2)
C23 C24 C25 C26 0.2(2)
C24 C25 C26 C27 -0.7(2)
C25 C26 C27 C22 0.2(2)
C23 C22 C27 C26 0.6(2)
C21 C22 C27 C26 179.47(13)
C21 N2 C28 S2 -168(4)

loop_
_cod_related_entry_id
_cod_related_entry_database
_cod_related_entry_code
1 ChemSpider 454221
